data_7207942
loop_
_publ_author_name
'Ma, Jie'
'Jiang, Feilong'
'Chen, Lian'
'Wu, Mingyan'
'Zhang, Shuquan'
'Xiong, Kecai'
'Han, Dong'
'Hong, Maochun'

_publ_section_title
;
 Temperature-controlled reduction of Cu(ii) and structural transformation
 on the assembly of coordination network
;
_journal_issue 12
_journal_name_full CrystEngComm
_journal_page_first 4181
_journal_paper_doi 10.1039/c2ce00004k
_journal_volume 14
_journal_year 2012
_chemical_formula_moiety 'C28.50 H22.50 Cu2 N4.50 O13.50'
_chemical_formula_sum 'C28.5 H22.5 Cu2 N4.5 O13.5'
_chemical_formula_weight 771.09
_chemical_name_systematic
;
?
;
_space_group_IT_number 13
_symmetry_cell_setting monoclinic
_symmetry_space_group_name_Hall '-P 2yc'
_symmetry_space_group_name_H-M 'P 1 2/c 1'
_atom_sites_solution_hydrogens geom
_atom_sites_solution_primary direct
_atom_sites_solution_secondary difmap
_audit_creation_method SHELXL-97
_cell_angle_alpha 90.00
_cell_angle_beta 109.477(5)
_cell_angle_gamma 90.00
_cell_formula_units_Z 4
_cell_length_a 23.039(2)
_cell_length_b 8.7560(6)
_cell_length_c 21.7481(19)
_cell_measurement_reflns_used 8942
_cell_measurement_temperature 293.1500
_cell_measurement_theta_max 27.4642
_cell_measurement_theta_min 2.2313
_cell_volume 4136.2(6)
_computing_cell_refinement CrystalClear
_computing_data_collection 'CrystalClear (Rigaku, 2000)'
_computing_data_reduction CrystalClear
_computing_molecular_graphics 'SHELXL-97 (Sheldrick, 2008)'
_computing_publication_material 'SHELXL-97 (Sheldrick, 2008)'
_computing_structure_refinement 'SHELXL-97 (Sheldrick, 2008)'
_computing_structure_solution 'SHELXS-97 (Sheldrick, 2008)'
_diffrn_ambient_temperature 293.1500
_diffrn_measured_fraction_theta_full 0.990
_diffrn_measured_fraction_theta_max 0.990
_diffrn_measurement_device_type 'Saturn70 CCD area-detector'
_diffrn_measurement_method \w
_diffrn_radiation_monochromator graphite
_diffrn_radiation_source 'fine-focus sealed tube'
_diffrn_radiation_type MoK\a
_diffrn_radiation_wavelength 0.71073
_diffrn_reflns_av_R_equivalents 0.0478
_diffrn_reflns_av_sigmaI/netI 0.0400
_diffrn_reflns_limit_h_max 25
_diffrn_reflns_limit_h_min -27
_diffrn_reflns_limit_k_max 10
_diffrn_reflns_limit_k_min -10
_diffrn_reflns_limit_l_max 25
_diffrn_reflns_limit_l_min -24
_diffrn_reflns_number 25537
_diffrn_reflns_theta_full 25.00
_diffrn_reflns_theta_max 25.00
_diffrn_reflns_theta_min 2.53
_exptl_absorpt_coefficient_mu 1.086
_exptl_absorpt_correction_T_max 1.0000
_exptl_absorpt_correction_T_min 0.7332
_exptl_absorpt_correction_type multi-scan
_exptl_absorpt_process_details '(CrystalClear; Rigaku, 2000)'
_exptl_crystal_colour green
_exptl_crystal_density_diffrn 1.238
_exptl_crystal_density_method 'not measured'
_exptl_crystal_description plate
_exptl_crystal_F_000 1564
_exptl_crystal_size_max 0.30
_exptl_crystal_size_mid 0.10
_exptl_crystal_size_min 0.05
_refine_diff_density_max 1.070
_refine_diff_density_min -0.891
_refine_diff_density_rms 0.114
_refine_ls_extinction_method none
_refine_ls_goodness_of_fit_ref 1.074
_refine_ls_hydrogen_treatment constr
_refine_ls_matrix_type full
_refine_ls_number_parameters 480
_refine_ls_number_reflns 7217
_refine_ls_number_restraints 6
_refine_ls_restrained_S_all 1.074
_refine_ls_R_factor_all 0.0785
_refine_ls_R_factor_gt 0.0678
_refine_ls_shift/su_max 0.001
_refine_ls_shift/su_mean 0.000
_refine_ls_structure_factor_coef Fsqd
_refine_ls_weighting_details 'calc w=1/[\s^2^(Fo^2^)+(0.1385P)^2^+1.8306P] where P=(Fo^2^+2Fc^2^)/3'
_refine_ls_weighting_scheme calc
_refine_ls_wR_factor_gt 0.1918
_refine_ls_wR_factor_ref 0.2056
_reflns_number_gt 6027
_reflns_number_total 7217
_reflns_threshold_expression >2sigma(I)
_cod_data_source_file c2ce00004k.txt
_cod_data_source_block complex2
_cod_depositor_comments
;
The following automatic conversions were performed:

'_exptl_absorpt_correction_type' value 'Multi-scan' changed to
'multi-scan' according to
/home/saulius/struct/CIF-dictionaries/cif_core.dic dictionary named
'cif_core.dic' version 2.4.1 from 2010-06-29.

Automatic conversion script
Id: cif_fix_values 1715 2011-07-08 13:25:40Z adriana 
;
_cod_original_sg_symbol_H-M P2/c
_cod_original_formula_sum 'C28.50 H22.50 Cu2 N4.50 O13.50'
_cod_database_code 7207942

loop_
_symmetry_equiv_pos_as_xyz
'x, y, z'
'-x, y, -z+1/2'
'-x, -y, -z'
'x, -y, z-1/2'

loop_
_atom_site_label
_atom_site_type_symbol
_atom_site_fract_x
_atom_site_fract_y
_atom_site_fract_z
_atom_site_U_iso_or_equiv
_atom_site_adp_type
_atom_site_occupancy
_atom_site_symmetry_multiplicity
_atom_site_calc_flag
_atom_site_refinement_flags
Cu1 Cu 0.25290(2) 0.62591(5) 0.371934(19) 0.03039(19) Uani 1 1 d .
O1 O 0.24745(14) 0.6324(3) 0.46172(13) 0.0392(7) Uani 1 1 d .
N1 N 0.26477(18) 0.2248(4) 0.56703(16) 0.0428(8) Uani 1 1 d .
C1 C 0.2391(3) 0.6417(5) 0.5843(2) 0.0493(12) Uani 1 1 d .
H1 H 0.2335 0.7323 0.5589 0.059 Uiso 1 1 calc R
Cu2 Cu 0.19609(3) 0.19685(6) 0.47981(2) 0.0462(2) Uani 1 1 d .
O2 O 0.22752(16) 0.3858(3) 0.45085(13) 0.0473(8) Uani 1 1 d .
N2 N 0.1274(2) 0.1670(5) 0.39684(19) 0.0570(10) Uani 1 1 d .
C2 C 0.2463(2) 0.5031(4) 0.55629(18) 0.0361(9) Uani 1 1 d .
O3 O 0.2377(2) 0.6445(4) 0.77835(16) 0.0647(11) Uani 1 1 d .
N3 N 0.16060(16) 0.6519(5) 0.32974(17) 0.0429(8) Uani 1 1 d .
C3 C 0.25597(19) 0.3706(4) 0.59494(18) 0.0345(9) Uani 1 1 d .
O4 O 0.26183(13) 0.3999(3) 0.78580(12) 0.0372(6) Uani 1 1 d .
N4 N 0.34219(15) 0.5761(4) 0.41633(15) 0.0376(7) Uani 1 1 d .
C4 C 0.2565(2) 0.3812(4) 0.65862(19) 0.0364(9) Uani 1 1 d .
H4 H 0.2625 0.2914 0.6844 0.044 Uiso 1 1 calc R
O5 O 0.3712(2) 0.0663(6) 0.4935(2) 0.0905(15) Uani 1 1 d .
N5 N -0.0809(5) 0.4201(14) 0.4499(6) 0.086(3) Uani 0.50 1 d P
C5 C 0.24870(19) 0.5199(4) 0.68571(18) 0.0362(9) Uani 1 1 d .
O6 O 0.26920(19) 0.0615(4) 0.46461(17) 0.0683(11) Uani 1 1 d .
C6 C 0.2399(3) 0.6511(5) 0.6477(2) 0.0497(12) Uani 1 1 d .
H6 H 0.2344 0.7470 0.6655 0.060 Uiso 1 1 calc R
O7 O 0.1543(2) 0.0936(5) 0.53233(17) 0.0732(12) Uani 1 1 d .
C7 C 0.24017(19) 0.5057(5) 0.48469(19) 0.0377(9) Uani 1 1 d .
O8 O 0.1694(2) 0.0108(6) 0.6321(2) 0.0921(15) Uani 1 1 d .
C8 C 0.2493(2) 0.5255(5) 0.75545(18) 0.0375(9) Uani 1 1 d .
O9 O 0.26862(17) 0.8729(3) 0.36699(14) 0.0504(8) Uani 1 1 d .
C9 C 0.3253(2) 0.2154(6) 0.5558(2) 0.0534(12) Uani 1 1 d .
H9A H 0.3574 0.1807 0.5963 0.064 Uiso 1 1 calc R
H9B H 0.3370 0.3181 0.5449 0.064 Uiso 1 1 calc R
O10 O -0.1025(6) 0.5664(12) 0.5201(5) 0.106(4) Uani 0.50 1 d P
C10 C 0.3220(3) 0.1030(7) 0.4996(3) 0.0647(15) Uani 1 1 d .
O11 O 0.0393(7) 0.0919(18) 0.5762(9) 0.157(6) Uani 0.50 1 d P
C11 C 0.2552(3) 0.0894(5) 0.6039(2) 0.0553(13) Uani 1 1 d .
H11A H 0.2737 -0.0021 0.5911 0.066 Uiso 1 1 calc R
H11B H 0.2757 0.1062 0.6513 0.066 Uiso 1 1 calc R
C12 C 0.1888(3) 0.0639(6) 0.5903(3) 0.0655(15) Uani 1 1 d .
O13 O 0.4070(4) 0.0428(9) 0.3813(4) 0.154(3) Uani 1 1 d .
C13 C 0.0729(3) 0.1210(8) 0.3961(3) 0.0767(19) Uani 1 1 d .
H13 H 0.0681 0.0893 0.4359 0.092 Uiso 1 1 calc R
O14 O 0.5243(6) -0.042(3) 0.4104(10) 0.218(10) Uani 0.50 1 d P
C14 C 0.0214(3) 0.1166(9) 0.3390(3) 0.081(2) Uani 1 1 d .
H14 H -0.0174 0.0858 0.3411 0.097 Uiso 1 1 calc R
C15 C 0.0269(3) 0.1562(8) 0.2808(2) 0.0676(15) Uani 1 1 d .
O16 O 0.3659(6) 0.1886(16) 0.7835(6) 0.125(5) Uani 0.50 1 d P
C16 C 0.0854(3) 0.1991(10) 0.2813(3) 0.090(2) Uani 1 1 d .
H16 H 0.0918 0.2252 0.2416 0.108 Uiso 1 1 calc R
C17 C 0.1342(3) 0.2038(9) 0.3396(2) 0.080(2) Uani 1 1 d .
H17 H 0.1737 0.2337 0.3390 0.096 Uiso 1 1 calc R
C18 C 0.1206(3) 0.6087(10) 0.3573(3) 0.093(3) Uani 1 1 d .
H18 H 0.1360 0.5649 0.3997 0.112 Uiso 1 1 calc R
C19 C 0.0577(3) 0.6228(11) 0.3290(3) 0.102(3) Uani 1 1 d .
H19 H 0.0314 0.5965 0.3530 0.122 Uiso 1 1 calc R
C20 C 0.0334(2) 0.6747(6) 0.2666(2) 0.0514(11) Uani 1 1 d .
C21 C 0.0750(3) 0.7265(8) 0.2381(3) 0.0692(16) Uani 1 1 d .
H21 H 0.0604 0.7720 0.1961 0.083 Uiso 1 1 calc R
C22 C 0.1373(2) 0.7133(7) 0.2699(3) 0.0644(15) Uani 1 1 d .
H22 H 0.1648 0.7487 0.2488 0.077 Uiso 1 1 calc R
C23 C 0.3800(2) 0.6804(6) 0.4550(3) 0.0719(18) Uani 1 1 d .
H23 H 0.3634 0.7769 0.4602 0.086 Uiso 1 1 calc R
C24 C 0.4398(3) 0.6549(7) 0.4864(4) 0.079(2) Uani 1 1 d .
H24 H 0.4642 0.7343 0.5120 0.095 Uiso 1 1 calc R
C25 C 0.46721(19) 0.5156(5) 0.4826(2) 0.0432(10) Uani 1 1 d .
C26 C 0.4279(2) 0.4067(6) 0.4446(3) 0.0683(17) Uani 1 1 d .
H26 H 0.4430 0.3076 0.4405 0.082 Uiso 1 1 calc R
C27 C 0.3674(2) 0.4408(6) 0.4128(3) 0.0626(14) Uani 1 1 d .
H27 H 0.3418 0.3637 0.3867 0.075 Uiso 1 1 calc R
C28 C -0.0769(10) 0.387(3) 0.3843(10) 0.133(7) Uani 0.50 1 d P
H28A H -0.0943 0.4722 0.3548 0.199 Uiso 0.50 1 calc PR
H28B H -0.1000 0.2933 0.3669 0.199 Uiso 0.50 1 calc PR
H28C H -0.0337 0.3724 0.3879 0.199 Uiso 0.50 1 calc PR
C29 C -0.0733(12) 0.290(3) 0.4883(12) 0.143(8) Uani 0.50 1 d P
H29A H -0.1137 0.2512 0.4867 0.215 Uiso 0.50 1 calc PR
H29B H -0.0489 0.3148 0.5335 0.215 Uiso 0.50 1 calc PR
H29C H -0.0519 0.2112 0.4718 0.215 Uiso 0.50 1 calc PR
C30 C -0.0904(7) 0.5461(15) 0.4741(7) 0.082(4) Uani 0.50 1 d P
H30 H -0.0868 0.6352 0.4507 0.098 Uiso 0.50 1 calc PR
O12 O 0.2321(4) 1.0465(5) 0.2588(2) 0.144(3) Uani 1 1 d .
O15 O 0.4138(10) 0.698(2) 0.7047(10) 0.186(7) Uani 0.50 1 d PU

loop_
_atom_site_aniso_label
_atom_site_aniso_U_11
_atom_site_aniso_U_22
_atom_site_aniso_U_33
_atom_site_aniso_U_23
_atom_site_aniso_U_13
_atom_site_aniso_U_12
Cu1 0.0297(3) 0.0428(3) 0.0175(3) 0.00008(17) 0.0063(2) 0.00188(17)
O1 0.0504(18) 0.0473(17) 0.0223(13) 0.0052(12) 0.0153(13) 0.0041(12)
N1 0.057(2) 0.0367(18) 0.0276(17) -0.0051(14) 0.0043(16) 0.0100(15)
C1 0.090(4) 0.031(2) 0.031(2) 0.0052(17) 0.027(2) 0.004(2)
Cu2 0.0571(4) 0.0480(4) 0.0247(3) -0.0035(2) 0.0019(3) 0.0017(2)
O2 0.067(2) 0.0502(18) 0.0227(14) -0.0041(12) 0.0126(14) 0.0017(14)
N2 0.056(3) 0.078(3) 0.031(2) -0.0027(19) 0.0057(18) -0.001(2)
C2 0.052(2) 0.036(2) 0.0206(18) 0.0000(15) 0.0123(17) 0.0029(16)
O3 0.122(3) 0.0448(19) 0.0375(17) 0.0013(14) 0.041(2) 0.0166(18)
N3 0.0297(19) 0.063(2) 0.0324(18) 0.0022(16) 0.0053(15) -0.0006(15)
C3 0.045(2) 0.033(2) 0.0213(18) -0.0031(14) 0.0047(16) 0.0046(15)
O4 0.0470(17) 0.0443(16) 0.0212(13) 0.0054(11) 0.0126(12) 0.0041(12)
N4 0.0314(18) 0.050(2) 0.0266(16) -0.0031(14) 0.0037(13) 0.0041(14)
C4 0.051(3) 0.032(2) 0.0247(19) 0.0032(15) 0.0105(18) 0.0029(15)
O5 0.083(3) 0.104(4) 0.085(3) -0.037(3) 0.028(2) 0.025(3)
N5 0.088(8) 0.083(8) 0.096(8) -0.013(7) 0.042(7) 0.013(6)
C5 0.052(2) 0.034(2) 0.0227(18) 0.0028(15) 0.0116(17) 0.0023(16)
O6 0.079(3) 0.066(2) 0.049(2) -0.0263(18) 0.0072(19) 0.0165(19)
C6 0.093(4) 0.033(2) 0.027(2) -0.0019(17) 0.025(2) 0.007(2)
O7 0.084(3) 0.082(3) 0.0393(19) 0.0148(18) 0.0007(18) -0.027(2)
C7 0.039(2) 0.049(2) 0.025(2) 0.0003(17) 0.0104(17) 0.0086(17)
O8 0.120(4) 0.091(3) 0.054(2) 0.026(2) 0.014(2) -0.022(3)
C8 0.053(3) 0.039(2) 0.0233(19) -0.0002(16) 0.0164(18) -0.0001(17)
O9 0.074(2) 0.0393(17) 0.0332(16) -0.0059(12) 0.0117(15) 0.0010(13)
C9 0.054(3) 0.061(3) 0.036(2) -0.017(2) 0.003(2) 0.014(2)
O10 0.176(11) 0.080(6) 0.095(7) -0.023(5) 0.091(8) -0.038(6)
C10 0.074(4) 0.067(3) 0.045(3) -0.016(3) 0.010(3) 0.021(3)
O11 0.119(10) 0.144(12) 0.245(18) 0.065(12) 0.110(12) 0.007(8)
C11 0.082(4) 0.033(2) 0.033(2) -0.0059(18) -0.004(2) 0.006(2)
C12 0.102(5) 0.042(3) 0.042(3) 0.006(2) 0.010(3) -0.007(3)
O13 0.209(8) 0.134(6) 0.155(6) -0.037(5) 0.106(6) -0.036(5)
C13 0.080(4) 0.109(5) 0.030(3) 0.011(3) 0.002(3) -0.019(3)
O14 0.050(7) 0.35(3) 0.218(19) -0.044(18) 0.003(9) 0.032(11)
C14 0.062(4) 0.130(6) 0.041(3) 0.004(3) 0.002(3) -0.022(3)
C15 0.057(3) 0.100(4) 0.033(3) 0.000(3) -0.001(2) 0.001(3)
O16 0.126(9) 0.163(11) 0.113(8) 0.078(8) 0.078(8) 0.080(8)
C16 0.079(5) 0.160(7) 0.027(3) -0.001(3) 0.011(3) -0.013(4)
C17 0.057(4) 0.145(6) 0.033(3) -0.007(3) 0.008(2) -0.014(3)
C18 0.042(3) 0.176(8) 0.057(4) 0.048(4) 0.010(3) 0.005(4)
C19 0.052(4) 0.184(9) 0.066(4) 0.048(5) 0.015(3) 0.002(4)
C20 0.035(2) 0.070(3) 0.043(3) 0.000(2) 0.006(2) 0.003(2)
C21 0.045(3) 0.096(4) 0.059(3) 0.031(3) 0.007(3) 0.006(3)
C22 0.048(3) 0.087(4) 0.053(3) 0.026(3) 0.010(2) -0.002(2)
C23 0.044(3) 0.052(3) 0.091(4) -0.022(3) -0.014(3) 0.011(2)
C24 0.042(3) 0.054(3) 0.113(5) -0.029(3) -0.012(3) 0.001(2)
C25 0.035(2) 0.049(2) 0.040(2) -0.0024(19) 0.0057(18) 0.0017(17)
C26 0.043(3) 0.052(3) 0.087(4) -0.025(3) -0.008(3) 0.012(2)
C27 0.047(3) 0.054(3) 0.069(3) -0.025(3) -0.005(2) 0.002(2)
C28 0.132(16) 0.18(2) 0.115(14) -0.038(13) 0.074(13) 0.009(13)
C29 0.15(2) 0.118(17) 0.148(19) 0.026(14) 0.035(16) 0.004(13)
C30 0.123(11) 0.069(8) 0.083(9) -0.016(6) 0.073(9) -0.034(7)
O12 0.306(9) 0.049(3) 0.049(3) 0.009(2) 0.023(4) -0.010(4)
O15 0.178(8) 0.188(8) 0.190(8) 0.001(5) 0.058(5) -0.001(5)

loop_
_atom_type_symbol
_atom_type_description
_atom_type_scat_dispersion_real
_atom_type_scat_dispersion_imag
_atom_type_scat_source
C C 0.0033 0.0016 'International Tables Vol C Tables 4.2.6.8 and 6.1.1.4'
Cu Cu 0.3201 1.2651 'International Tables Vol C Tables 4.2.6.8 and 6.1.1.4'
N N 0.0061 0.0033 'International Tables Vol C Tables 4.2.6.8 and 6.1.1.4'
O O 0.0106 0.0060 'International Tables Vol C Tables 4.2.6.8 and 6.1.1.4'
H H 0.0000 0.0000 'International Tables Vol C Tables 4.2.6.8 and 6.1.1.4'

loop_
_geom_angle_atom_site_label_1
_geom_angle_atom_site_label_2
_geom_angle_atom_site_label_3
_geom_angle
_geom_angle_site_symmetry_1
_geom_angle_site_symmetry_3
O4 Cu1 O1 174.54(12) 4_565 .
O4 Cu1 N4 91.00(13) 4_565 .
O1 Cu1 N4 85.66(13) . .
O4 Cu1 N3 90.51(13) 4_565 .
O1 Cu1 N3 92.35(14) . .
N4 Cu1 N3 173.50(15) . .
O4 Cu1 O9 89.71(12) 4_565 .
O1 Cu1 O9 94.85(12) . .
N4 Cu1 O9 94.47(14) . .
N3 Cu1 O9 91.86(15) . .
C7 O1 Cu1 115.2(3) . .
C3 N1 C11 114.0(3) . .
C3 N1 C9 112.5(4) . .
C11 N1 C9 111.0(4) . .
C3 N1 Cu2 108.7(2) . .
C11 N1 Cu2 101.4(3) . .
C9 N1 Cu2 108.6(3) . .
C6 C1 C2 121.8(4) . .
C6 C1 H1 119.1 . .
C2 C1 H1 119.1 . .
O7 Cu2 N2 94.11(17) . .
O7 Cu2 O2 151.13(17) . .
N2 Cu2 O2 94.93(16) . .
O7 Cu2 N1 83.81(16) . .
N2 Cu2 N1 177.88(17) . .
O2 Cu2 N1 86.75(14) . .
O7 Cu2 O6 113.37(19) . .
N2 Cu2 O6 102.37(16) . .
O2 Cu2 O6 91.31(15) . .
N1 Cu2 O6 78.84(14) . .
C7 O2 Cu2 123.1(3) . .
C13 N2 C17 117.9(5) . .
C13 N2 Cu2 121.5(4) . .
C17 N2 Cu2 120.4(4) . .
C1 C2 C3 118.4(4) . .
C1 C2 C7 116.9(4) . .
C3 C2 C7 124.6(3) . .
C18 N3 C22 116.3(4) . .
C18 N3 Cu1 123.5(3) . .
C22 N3 Cu1 120.2(3) . .
C4 C3 C2 119.3(3) . .
C4 C3 N1 121.3(3) . .
C2 C3 N1 119.4(3) . .
C8 O4 Cu1 121.3(2) . 4_566
C27 N4 C23 115.8(4) . .
C27 N4 Cu1 124.1(3) . .
C23 N4 Cu1 120.0(3) . .
C3 C4 C5 121.7(3) . .
C3 C4 H4 119.2 . .
C5 C4 H4 119.2 . .
C30 N5 C29 117.8(16) . .
C30 N5 C28 129.9(15) . .
C29 N5 C28 112.3(16) . .
C4 C5 C6 119.0(4) . .
C4 C5 C8 119.7(3) . .
C6 C5 C8 121.3(4) . .
C10 O6 Cu2 113.2(3) . .
C1 C6 C5 119.8(4) . .
C1 C6 H6 120.1 . .
C5 C6 H6 120.1 . .
C12 O7 Cu2 114.1(4) . .
O1 C7 O2 122.8(4) . .
O1 C7 C2 116.4(4) . .
O2 C7 C2 120.8(4) . .
O3 C8 O4 124.8(4) . .
O3 C8 C5 120.4(4) . .
O4 C8 C5 114.8(3) . .
N1 C9 C10 111.1(4) . .
N1 C9 H9A 109.4 . .
C10 C9 H9A 109.4 . .
N1 C9 H9B 109.4 . .
C10 C9 H9B 109.4 . .
H9A C9 H9B 108.0 . .
O5 C10 O6 127.1(5) . .
O5 C10 C9 116.5(5) . .
O6 C10 C9 116.4(5) . .
C12 C11 N1 110.1(4) . .
C12 C11 H11A 109.6 . .
N1 C11 H11A 109.6 . .
C12 C11 H11B 109.6 . .
N1 C11 H11B 109.6 . .
H11A C11 H11B 108.2 . .
O8 C12 O7 123.2(6) . .
O8 C12 C11 121.2(5) . .
O7 C12 C11 115.6(5) . .
N2 C13 C14 122.8(5) . .
N2 C13 H13 118.6 . .
C14 C13 H13 118.6 . .
C15 C14 C13 120.3(6) . .
C15 C14 H14 119.9 . .
C13 C14 H14 119.9 . .
C14 C15 C16 116.8(5) . .
C14 C15 C15 122.1(7) . 2
C16 C15 C15 121.1(6) . 2
C17 C16 C15 120.1(6) . .
C17 C16 H16 119.9 . .
C15 C16 H16 119.9 . .
N2 C17 C16 121.9(6) . .
N2 C17 H17 119.0 . .
C16 C17 H17 119.0 . .
N3 C18 C19 124.4(5) . .
N3 C18 H18 117.8 . .
C19 C18 H18 117.8 . .
C20 C19 C18 119.8(6) . .
C20 C19 H19 120.1 . .
C18 C19 H19 120.1 . .
C19 C20 C21 116.1(5) . .
C19 C20 C20 120.4(6) . 2
C21 C20 C20 123.5(5) . 2
C22 C21 C20 120.8(5) . .
C22 C21 H21 119.6 . .
C20 C21 H21 119.6 . .
N3 C22 C21 122.3(5) . .
N3 C22 H22 118.9 . .
C21 C22 H22 118.9 . .
C24 C23 N4 123.2(5) . .
C24 C23 H23 118.4 . .
N4 C23 H23 118.4 . .
C23 C24 C25 121.9(5) . .
C23 C24 H24 119.0 . .
C25 C24 H24 119.0 . .
C26 C25 C24 114.8(4) . .
C26 C25 C25 122.3(5) . 3_666
C24 C25 C25 122.8(5) . 3_666
C27 C26 C25 120.4(5) . .
C27 C26 H26 119.8 . .
C25 C26 H26 119.8 . .
N4 C27 C26 123.7(4) . .
N4 C27 H27 118.1 . .
C26 C27 H27 118.1 . .
N5 C28 H28A 109.5 . .
N5 C28 H28B 109.5 . .
H28A C28 H28B 109.5 . .
N5 C28 H28C 109.5 . .
H28A C28 H28C 109.5 . .
H28B C28 H28C 109.5 . .
N5 C29 H29A 109.5 . .
N5 C29 H29B 109.5 . .
H29A C29 H29B 109.5 . .
N5 C29 H29C 109.5 . .
H29A C29 H29C 109.5 . .
H29B C29 H29C 109.5 . .
O10 C30 N5 128.8(14) . .
O10 C30 H30 115.6 . .
N5 C30 H30 115.6 . .

loop_
_geom_bond_atom_site_label_1
_geom_bond_atom_site_label_2
_geom_bond_distance
_geom_bond_site_symmetry_2
Cu1 O4 1.964(3) 4_565
Cu1 O1 1.999(3) .
Cu1 N4 2.007(3) .
Cu1 N3 2.028(4) .
Cu1 O9 2.202(3) .
O1 C7 1.251(5) .
N1 C3 1.456(5) .
N1 C11 1.489(6) .
N1 C9 1.496(7) .
N1 Cu2 2.040(3) .
C1 C6 1.376(6) .
C1 C2 1.393(6) .
C1 H1 0.9500 .
Cu2 O7 1.945(4) .
Cu2 N2 1.981(4) .
Cu2 O2 1.991(3) .
Cu2 O6 2.173(4) .
O2 C7 1.259(5) .
N2 C13 1.314(8) .
N2 C17 1.346(7) .
C2 C3 1.406(5) .
C2 C7 1.516(5) .
O3 C8 1.223(5) .
N3 C18 1.313(7) .
N3 C22 1.344(6) .
C3 C4 1.384(6) .
O4 C8 1.266(5) .
O4 Cu1 1.964(3) 4_566
N4 C27 1.332(6) .
N4 C23 1.345(6) .
C4 C5 1.388(6) .
C4 H4 0.9500 .
O5 C10 1.227(7) .
N5 C30 1.273(17) .
N5 C29 1.39(2) .
N5 C28 1.49(2) .
C5 C6 1.390(6) .
C5 C8 1.512(5) .
O6 C10 1.254(7) .
C6 H6 0.9500 .
O7 C12 1.274(6) .
O8 C12 1.229(7) .
C9 C10 1.552(7) .
C9 H9A 0.9900 .
C9 H9B 0.9900 .
O10 C30 1.138(14) .
C11 C12 1.473(8) .
C11 H11A 0.9900 .
C11 H11B 0.9900 .
C13 C14 1.402(8) .
C13 H13 0.9500 .
C14 C15 1.358(9) .
C14 H14 0.9500 .
C15 C16 1.397(9) .
C15 C15 1.490(10) 2
C16 C17 1.386(8) .
C16 H16 0.9500 .
C17 H17 0.9500 .
C18 C19 1.377(9) .
C18 H18 0.9500 .
C19 C20 1.364(8) .
C19 H19 0.9500 .
C20 C21 1.379(8) .
C20 C20 1.464(9) 2
C21 C22 1.375(8) .
C21 H21 0.9500 .
C22 H22 0.9500 .
C23 C24 1.336(8) .
C23 H23 0.9500 .
C24 C25 1.388(7) .
C24 H24 0.9500 .
C25 C26 1.384(7) .
C25 C25 1.472(8) 3_666
C26 C27 1.367(7) .
C26 H26 0.9500 .
C27 H27 0.9500 .
C28 H28A 0.9800 .
C28 H28B 0.9800 .
C28 H28C 0.9800 .
C29 H29A 0.9800 .
C29 H29B 0.9800 .
C29 H29C 0.9800 .
C30 H30 0.9500 .
